data_2223596
loop_
_publ_author_name
'Jasinski, Jerry P.'
'Butcher, Ray J.'
'Yathirajan, H. S.'
'Mallesha, L.'
'Mohana, K. N.'

_publ_section_title
;
 4-[(<i>E</i>)-(2,4-Difluorophenyl)(hydroxyimino)methyl]piperidinium
 picrate
;
_journal_coeditor_code ZQ2003
_journal_issue 10
_journal_name_full 'Acta Crystallographica Section E'
_journal_page_first o2365
_journal_page_last o2366
_journal_paper_doi 10.1107/S1600536809035363
_journal_volume 65
_journal_year 2009
_chemical_formula_iupac 'C12 H15 F2 N2 O +, C6 H2 N3 O7 -'
_chemical_formula_moiety 'C12 H15 F2 N2 O +, C6 H2 N3 O7 -'
_chemical_formula_sum 'C18 H17 F2 N5 O8'
_chemical_formula_weight 469.37
_chemical_name_systematic
;
4-[(<i>E</i>)-(2,4-Difluorophenyl)(hydroxyimino)methyl]piperidinium picrate
;
_space_group_IT_number 14
_symmetry_cell_setting monoclinic
_symmetry_space_group_name_Hall '-P 2yn'
_symmetry_space_group_name_H-M 'P 1 21/n 1'
_atom_sites_solution_hydrogens geom
_atom_sites_solution_primary direct
_atom_sites_solution_secondary difmap
_cell_angle_alpha 90.00
_cell_angle_beta 92.671(6)
_cell_angle_gamma 90.00
_cell_formula_units_Z 4
_cell_length_a 6.0926(4)
_cell_length_b 13.5364(8)
_cell_length_c 24.0417(14)
_cell_measurement_reflns_used 4482
_cell_measurement_temperature 110(2)
_cell_measurement_theta_max 74.1
_cell_measurement_theta_min 4.9
_cell_volume 1980.6(2)
_computing_cell_refinement '<i>CrysAlis RED</i> (Oxford Diffraction, 2009)'
_computing_data_collection '<i>CrysAlis Pro</i> (Oxford Diffraction, 2009)'
_computing_data_reduction '<i>CrysAlis RED</i> (Oxford Diffraction, 2009)'
_computing_molecular_graphics '<i>SHELXTL</i> (Sheldrick, 2008)'
_computing_publication_material '<i>SHELXTL</i> (Sheldrick, 2008)'
_computing_structure_refinement '<i>SHELXL97</i> (Sheldrick, 2008)'
_computing_structure_solution '<i>SHELXS97</i> (Sheldrick, 2008)'
_diffrn_ambient_temperature 110(2)
_diffrn_detector_area_resol_mean 10.5081
_diffrn_measured_fraction_theta_full 0.996
_diffrn_measured_fraction_theta_max 0.969
_diffrn_measurement_device_type
;
Oxford Diffraction Xcalibur diffractometer with a Ruby (Gemini Cu) detector
;
_diffrn_measurement_method \w
_diffrn_radiation_monochromator graphite
_diffrn_radiation_source 'Enhance (Cu) X-ray Source'
_diffrn_radiation_type CuK\a
_diffrn_radiation_wavelength 1.54184
_diffrn_reflns_av_R_equivalents 0.017
_diffrn_reflns_av_sigmaI/netI 0.018
_diffrn_reflns_limit_h_max 7
_diffrn_reflns_limit_h_min -6
_diffrn_reflns_limit_k_max 16
_diffrn_reflns_limit_k_min -11
_diffrn_reflns_limit_l_max 29
_diffrn_reflns_limit_l_min -29
_diffrn_reflns_number 7628
_diffrn_reflns_theta_full 67.5
_diffrn_reflns_theta_max 74.1
_diffrn_reflns_theta_min 4.9
_diffrn_standards_decay_% <2%
_diffrn_standards_number 0
_exptl_absorpt_coefficient_mu 1.196
_exptl_absorpt_correction_T_max 1.00000
_exptl_absorpt_correction_T_min 0.73345
_exptl_absorpt_correction_type multi-scan
_exptl_absorpt_process_details '(CrysAlis Pro; Oxford Diffraction, 2009)'
_exptl_crystal_colour 'pale yellow'
_exptl_crystal_density_diffrn 1.574
_exptl_crystal_density_method 'not measured'
_exptl_crystal_description chunk
_exptl_crystal_F_000 968
_exptl_crystal_size_max 0.49
_exptl_crystal_size_mid 0.45
_exptl_crystal_size_min 0.38
_refine_diff_density_max 0.30
_refine_diff_density_min -0.30
_refine_ls_extinction_method none
_refine_ls_goodness_of_fit_ref 1.05
_refine_ls_hydrogen_treatment constr
_refine_ls_matrix_type full
_refine_ls_number_parameters 303
_refine_ls_number_reflns 3910
_refine_ls_number_restraints 0
_refine_ls_restrained_S_all 1.05
_refine_ls_R_factor_all 0.047
_refine_ls_R_factor_gt 0.042
_refine_ls_shift/su_max 0.00
_refine_ls_shift/su_mean 0.00
_refine_ls_structure_factor_coef Fsqd
_refine_ls_weighting_details 'calc w=1/[\s^2^(Fo^2^)+(0.0619P)^2^+1.0569P] where P=(Fo^2^+2Fc^2^)/3'
_refine_ls_weighting_scheme calc
_refine_ls_wR_factor_gt 0.112
_refine_ls_wR_factor_ref 0.115
_reflns_number_gt 3475
_reflns_number_total 3910
_reflns_threshold_expression I>2\s(I)
_cod_data_source_file zq2003.cif
_cod_data_source_block I
_cod_original_cell_volume 1980.63(19)
_cod_original_sg_symbol_H-M 'P 21/n'
_cod_database_code 2223596
_cod_database_fobs_code 2223596

loop_
_symmetry_equiv_pos_as_xyz
'x, y, z'
'-x+1/2, y+1/2, -z+1/2'
'-x, -y, -z'
'x-1/2, -y-1/2, z-1/2'

loop_
_atom_site_type_symbol
_atom_site_label
_atom_site_fract_x
_atom_site_fract_y
_atom_site_fract_z
_atom_site_U_iso_or_equiv
_atom_site_adp_type
_atom_site_calc_flag
_atom_site_refinement_flags
_atom_site_occupancy
_atom_site_disorder_assembly
_atom_site_disorder_group
F F1A 0.4117(3) 0.58470(13) 0.70084(6) 0.0326(4) Uani d P 0.631(4) A 1
F F1B -0.0826(5) 0.4942(2) 0.55863(11) 0.0326(4) Uani d P 0.37 A 2
F F2 -0.2362(2) 0.41781(9) 0.74432(5) 0.0519(4) Uani d . 1 . .
O O1 0.3558(2) 0.44002(9) 0.54602(6) 0.0389(3) Uani d . 1 . .
H H1A 0.4171 0.4159 0.5185 0.058 Uiso calc R 1 . .
N N1 0.3999(3) 0.54236(11) 0.54919(6) 0.0309(3) Uani d . 1 . .
N N2 0.5153(2) 0.88427(9) 0.55578(5) 0.0199(3) Uani d . 1 . .
H H2A 0.5653 0.8665 0.5217 0.024 Uiso calc R 1 . .
H H2B 0.5390 0.9509 0.5604 0.024 Uiso calc R 1 . .
C C1 0.1660(3) 0.53694(11) 0.62919(6) 0.0214(3) Uani d . 1 . .
C C2 0.2218(3) 0.53902(12) 0.68601(7) 0.0249(3) Uani d . 1 . .
H H2 0.3559 0.5695 0.6982 0.030 Uiso calc PR 0.369(4) A 2
C C3 0.0908(3) 0.49879(12) 0.72519(7) 0.0299(4) Uani d . 1 . .
H H3A 0.1331 0.4999 0.7637 0.036 Uiso calc R 1 . .
C C4 -0.1038(3) 0.45693(13) 0.70620(8) 0.0332(4) Uani d . 1 . .
C C5 -0.1698(3) 0.45176(13) 0.65070(8) 0.0321(4) Uani d . 1 . .
H H5A -0.3052 0.4218 0.6390 0.039 Uiso calc R 1 . .
C C6 -0.0313(3) 0.49188(12) 0.61243(7) 0.0261(3) Uani d . 1 . .
H H6 -0.0723 0.4885 0.5739 0.031 Uiso calc PR 0.631(4) A 1
C C7 0.3115(3) 0.58538(12) 0.58942(6) 0.0221(3) Uani d . 1 . .
C C8 0.3575(2) 0.69523(11) 0.59583(6) 0.0206(3) Uani d . 1 . .
H H8A 0.3034 0.7169 0.6325 0.025 Uiso calc R 1 . .
C C9 0.2332(3) 0.75380(13) 0.55000(7) 0.0273(4) Uani d . 1 . .
H H9A 0.2810 0.7318 0.5132 0.033 Uiso calc R 1 . .
H H9B 0.0738 0.7405 0.5516 0.033 Uiso calc R 1 . .
C C10 0.2742(3) 0.86397(13) 0.55644(8) 0.0286(4) Uani d . 1 . .
H H10A 0.1964 0.9001 0.5256 0.034 Uiso calc R 1 . .
H H10B 0.2167 0.8873 0.5920 0.034 Uiso calc R 1 . .
C C11 0.6425(3) 0.82942(11) 0.60045(7) 0.0237(3) Uani d . 1 . .
H H11A 0.5979 0.8524 0.6374 0.028 Uiso calc R 1 . .
H H11B 0.8012 0.8432 0.5977 0.028 Uiso calc R 1 . .
C C12 0.6024(3) 0.71882(11) 0.59519(7) 0.0230(3) Uani d . 1 . .
H H12A 0.6812 0.6842 0.6264 0.028 Uiso calc R 1 . .
H H12B 0.6612 0.6947 0.5600 0.028 Uiso calc R 1 . .
O O1B 0.48994(19) 0.91121(8) 0.44016(5) 0.0257(3) Uani d . 1 . .
O O21B 0.7803(2) 0.77495(10) 0.47615(5) 0.0327(3) Uani d . 1 . .
O O22B 1.01401(18) 0.74502(9) 0.41357(5) 0.0262(3) Uani d . 1 . .
O O41B 0.7531(3) 0.69201(10) 0.22667(5) 0.0441(4) Uani d . 1 . .
O O42B 0.4368(3) 0.74855(11) 0.19724(5) 0.0426(4) Uani d . 1 . .
O O61B -0.0029(2) 0.93104(14) 0.31606(7) 0.0563(5) Uani d . 1 . .
O O62B 0.1039(2) 0.97294(11) 0.39934(8) 0.0495(4) Uani d . 1 . .
N N2B 0.8313(2) 0.77022(10) 0.42725(5) 0.0207(3) Uani d . 1 . .
N N4B 0.5790(3) 0.73383(11) 0.23427(6) 0.0322(4) Uani d . 1 . .
N N6B 0.1329(2) 0.93020(11) 0.35541(7) 0.0327(4) Uani d . 1 . .
C C1B 0.4929(2) 0.86302(11) 0.39577(6) 0.0197(3) Uani d . 1 . .
C C2B 0.6651(2) 0.79351(11) 0.38377(6) 0.0191(3) Uani d . 1 . .
C C3B 0.6944(3) 0.75188(11) 0.33251(6) 0.0219(3) Uani d . 1 . .
H H3BA 0.8174 0.7107 0.3266 0.026 Uiso calc R 1 . .
C C4B 0.5401(3) 0.77135(12) 0.28969(6) 0.0249(3) Uani d . 1 . .
C C5B 0.3567(3) 0.82860(12) 0.29821(7) 0.0268(4) Uani d . 1 . .
H H5BA 0.2481 0.8377 0.2690 0.032 Uiso calc R 1 . .
C C6B 0.3327(3) 0.87222(11) 0.34922(7) 0.0241(3) Uani d . 1 . .

loop_
_atom_site_aniso_label
_atom_site_aniso_U_11
_atom_site_aniso_U_22
_atom_site_aniso_U_33
_atom_site_aniso_U_12
_atom_site_aniso_U_13
_atom_site_aniso_U_23
F1A 0.0361(8) 0.0377(8) 0.0237(7) -0.0054(6) -0.0035(5) -0.0009(6)
F1B 0.0361(8) 0.0377(8) 0.0237(7) -0.0054(6) -0.0035(5) -0.0009(6)
F2 0.0645(8) 0.0379(6) 0.0566(8) -0.0099(6) 0.0386(6) 0.0049(5)
O1 0.0580(8) 0.0199(6) 0.0410(7) -0.0143(6) 0.0276(6) -0.0133(5)
N1 0.0441(8) 0.0187(7) 0.0313(7) -0.0118(6) 0.0156(6) -0.0087(6)
N2 0.0251(6) 0.0157(6) 0.0189(6) 0.0022(5) 0.0021(5) 0.0010(5)
C1 0.0263(8) 0.0147(7) 0.0235(8) 0.0008(6) 0.0064(6) -0.0009(6)
C2 0.0305(8) 0.0187(7) 0.0259(8) 0.0016(6) 0.0055(6) -0.0020(6)
C3 0.0466(10) 0.0196(8) 0.0243(8) 0.0054(7) 0.0104(7) 0.0013(6)
C4 0.0428(10) 0.0196(8) 0.0390(10) 0.0010(7) 0.0229(8) 0.0028(7)
C5 0.0254(8) 0.0229(8) 0.0488(11) -0.0027(7) 0.0106(7) -0.0037(7)
C6 0.0282(8) 0.0209(8) 0.0293(8) 0.0014(6) 0.0040(7) -0.0026(6)
C7 0.0259(7) 0.0205(8) 0.0203(7) -0.0040(6) 0.0032(6) -0.0024(6)
C8 0.0265(8) 0.0183(7) 0.0175(7) -0.0021(6) 0.0050(6) -0.0023(6)
C9 0.0177(7) 0.0291(9) 0.0347(9) 0.0012(6) -0.0053(6) -0.0001(7)
C10 0.0221(8) 0.0257(8) 0.0378(9) 0.0083(6) 0.0004(7) 0.0045(7)
C11 0.0259(8) 0.0185(7) 0.0259(8) -0.0014(6) -0.0080(6) 0.0022(6)
C12 0.0238(8) 0.0164(7) 0.0277(8) -0.0002(6) -0.0077(6) 0.0025(6)
O1B 0.0371(6) 0.0189(5) 0.0212(5) 0.0061(5) 0.0042(5) 0.0021(4)
O21B 0.0333(6) 0.0485(8) 0.0163(5) 0.0145(6) 0.0005(5) -0.0001(5)
O22B 0.0217(5) 0.0304(6) 0.0266(6) 0.0043(5) 0.0024(4) -0.0007(5)
O41B 0.0744(10) 0.0356(7) 0.0227(6) 0.0128(7) 0.0063(6) -0.0007(5)
O42B 0.0634(9) 0.0424(8) 0.0206(6) -0.0175(7) -0.0141(6) 0.0038(5)
O61B 0.0276(7) 0.0832(12) 0.0574(9) 0.0107(7) -0.0072(6) 0.0273(9)
O62B 0.0328(7) 0.0341(8) 0.0810(11) 0.0108(6) -0.0029(7) -0.0201(8)
N2B 0.0226(6) 0.0205(6) 0.0189(6) 0.0015(5) 0.0000(5) -0.0005(5)
N4B 0.0563(10) 0.0218(7) 0.0179(7) -0.0109(7) -0.0037(6) 0.0033(5)
N6B 0.0222(7) 0.0233(7) 0.0525(10) -0.0023(6) -0.0006(6) 0.0156(7)
C1B 0.0239(7) 0.0154(7) 0.0202(7) -0.0029(6) 0.0028(6) 0.0041(5)
C2B 0.0213(7) 0.0175(7) 0.0183(7) -0.0028(6) -0.0002(5) 0.0029(6)
C3B 0.0289(8) 0.0169(7) 0.0199(7) -0.0026(6) 0.0015(6) 0.0008(6)
C4B 0.0373(9) 0.0192(7) 0.0180(7) -0.0076(7) -0.0019(6) 0.0020(6)
C5B 0.0300(8) 0.0243(8) 0.0253(8) -0.0098(6) -0.0086(6) 0.0092(6)
C6B 0.0216(7) 0.0188(7) 0.0318(8) -0.0019(6) -0.0007(6) 0.0081(6)

loop_
_atom_type_symbol
_atom_type_description
_atom_type_scat_dispersion_real
_atom_type_scat_dispersion_imag
_atom_type_scat_source
C C 0.0181 0.0091 'International Tables Vol C Tables 4.2.6.8 and 6.1.1.4'
H H 0.0000 0.0000 'International Tables Vol C Tables 4.2.6.8 and 6.1.1.4'
N N 0.0311 0.0180 'International Tables Vol C Tables 4.2.6.8 and 6.1.1.4'
O O 0.0492 0.0322 'International Tables Vol C Tables 4.2.6.8 and 6.1.1.4'
F F 0.0727 0.0534 'International Tables Vol C Tables 4.2.6.8 and 6.1.1.4'

loop_
_geom_angle_atom_site_label_1
_geom_angle_atom_site_label_2
_geom_angle_atom_site_label_3
_geom_angle_site_symmetry_1
_geom_angle_site_symmetry_3
_geom_angle
_geom_angle_publ_flag
N1 O1 H1A . . 109.5 ?
C7 N1 O1 . . 113.86(13) ?
C11 N2 C10 . . 112.24(12) ?
C11 N2 H2A . . 109.2 ?
C10 N2 H2A . . 109.2 ?
C11 N2 H2B . . 109.2 ?
C10 N2 H2B . . 109.2 ?
H2A N2 H2B . . 107.9 ?
C6 C1 C2 . . 117.46(14) ?
C6 C1 C7 . . 122.72(14) ?
C2 C1 C7 . . 119.78(14) ?
C3 C2 C1 . . 122.77(16) ?
C3 C2 H2 . . 118.6 ?
C1 C2 H2 . . 118.6 ?
C4 C3 C2 . . 117.09(16) ?
C4 C3 H3A . . 121.5 ?
C2 C3 H3A . . 121.5 ?
F2 C4 C3 . . 117.88(17) ?
F2 C4 C5 . . 118.62(17) ?
C3 C4 C5 . . 123.49(16) ?
C4 C5 C6 . . 117.61(16) ?
C4 C5 H5A . . 121.2 ?
C6 C5 H5A . . 121.2 ?
C5 C6 C1 . . 121.57(16) ?
C5 C6 H6 . . 119.2 ?
C1 C6 H6 . . 119.2 ?
N1 C7 C1 . . 125.05(14) ?
N1 C7 C8 . . 116.31(14) ?
C1 C7 C8 . . 118.63(13) ?
C7 C8 C12 . . 112.30(13) ?
C7 C8 C9 . . 110.57(13) ?
C12 C8 C9 . . 109.62(12) ?
C7 C8 H8A . . 108.1 ?
C12 C8 H8A . . 108.1 ?
C9 C8 H8A . . 108.1 ?
C10 C9 C8 . . 111.22(13) ?
C10 C9 H9A . . 109.4 ?
C8 C9 H9A . . 109.4 ?
C10 C9 H9B . . 109.4 ?
C8 C9 H9B . . 109.4 ?
H9A C9 H9B . . 108.0 ?
N2 C10 C9 . . 109.65(13) ?
N2 C10 H10A . . 109.7 ?
C9 C10 H10A . . 109.7 ?
N2 C10 H10B . . 109.7 ?
C9 C10 H10B . . 109.7 ?
H10A C10 H10B . . 108.2 ?
N2 C11 C12 . . 110.71(12) ?
N2 C11 H11A . . 109.5 ?
C12 C11 H11A . . 109.5 ?
N2 C11 H11B . . 109.5 ?
C12 C11 H11B . . 109.5 ?
H11A C11 H11B . . 108.1 ?
C11 C12 C8 . . 111.00(13) ?
C11 C12 H12A . . 109.4 ?
C8 C12 H12A . . 109.4 ?
C11 C12 H12B . . 109.4 ?
C8 C12 H12B . . 109.4 ?
H12A C12 H12B . . 108.0 ?
O22B N2B O21B . . 122.94(13) ?
O22B N2B C2B . . 118.59(12) ?
O21B N2B C2B . . 118.45(13) ?
O41B N4B O42B . . 123.60(15) ?
O41B N4B C4B . . 118.50(14) ?
O42B N4B C4B . . 117.86(17) ?
O62B N6B O61B . . 122.80(16) ?
O62B N6B C6B . . 119.71(15) ?
O61B N6B C6B . . 117.45(17) ?
O1B C1B C2B . . 123.23(14) ?
O1B C1B C6B . . 125.10(14) ?
C2B C1B C6B . . 111.61(13) ?
C3B C2B C1B . . 124.81(14) ?
C3B C2B N2B . . 116.10(14) ?
C1B C2B N2B . . 118.93(13) ?
C2B C3B C4B . . 118.41(15) ?
C2B C3B H3BA . . 120.8 ?
C4B C3B H3BA . . 120.8 ?
C5B C4B C3B . . 121.40(15) ?
C5B C4B N4B . . 119.87(15) ?
C3B C4B N4B . . 118.67(16) ?
C6B C5B C4B . . 119.53(15) ?
C6B C5B H5BA . . 120.2 ?
C4B C5B H5BA . . 120.2 ?
C5B C6B C1B . . 123.61(15) ?
C5B C6B N6B . . 116.43(15) ?
C1B C6B N6B . . 119.96(15) ?

loop_
_geom_bond_atom_site_label_1
_geom_bond_atom_site_label_2
_geom_bond_site_symmetry_2
_geom_bond_distance
_geom_bond_publ_flag
F2 C4 . 1.3563(19) ?
O1 N1 . 1.4126(18) ?
O1 H1A . 0.8400 ?
N1 C7 . 1.270(2) ?
N2 C11 . 1.4926(19) ?
N2 C10 . 1.495(2) ?
N2 H2A . 0.9200 ?
N2 H2B . 0.9200 ?
C1 C6 . 1.391(2) ?
C1 C2 . 1.393(2) ?
C1 C7 . 1.486(2) ?
C2 C3 . 1.375(2) ?
C2 H2 . 0.9500 ?
C3 C4 . 1.373(3) ?
C3 H3A . 0.9500 ?
C4 C5 . 1.377(3) ?
C5 C6 . 1.388(2) ?
C5 H5A . 0.9500 ?
C6 H6 . 0.9500 ?
C7 C8 . 1.520(2) ?
C8 C12 . 1.526(2) ?
C8 C9 . 1.529(2) ?
C8 H8A . 1.0000 ?
C9 C10 . 1.519(2) ?
C9 H9A . 0.9900 ?
C9 H9B . 0.9900 ?
C10 H10A . 0.9900 ?
C10 H10B . 0.9900 ?
C11 C12 . 1.521(2) ?
C11 H11A . 0.9900 ?
C11 H11B . 0.9900 ?
C12 H12A . 0.9900 ?
C12 H12B . 0.9900 ?
O1B C1B . 1.2517(19) ?
O21B N2B . 1.2317(17) ?
O22B N2B . 1.2240(17) ?
O41B N4B . 1.224(2) ?
O42B N4B . 1.229(2) ?
O61B N6B . 1.227(2) ?
O62B N6B . 1.224(2) ?
N2B C2B . 1.4556(19) ?
N4B C4B . 1.456(2) ?
N6B C6B . 1.462(2) ?
C1B C2B . 1.448(2) ?
C1B C6B . 1.456(2) ?
C2B C3B . 1.374(2) ?
C3B C4B . 1.387(2) ?
C3B H3BA . 0.9500 ?
C4B C5B . 1.383(3) ?
C5B C6B . 1.375(2) ?
C5B H5BA . 0.9500 ?

loop_
_geom_hbond_atom_site_label_D
_geom_hbond_atom_site_label_H
_geom_hbond_atom_site_label_A
_geom_hbond_site_symmetry_A
_geom_hbond_distance_DH
_geom_hbond_distance_HA
_geom_hbond_distance_DA
_geom_hbond_angle_DHA
O1 H1A N1 3_666 0.84 2.09 2.7980(18) 141.2
N2 H2A O1B . 0.92 2.08 2.8005(16) 134.0
N2 H2A O21B . 0.92 2.14 2.9580(17) 147.5
N2 H2B O1B 3_676 0.92 1.87 2.7705(17) 164.1
N2 H2B O62B 3_676 0.92 2.56 3.170(2) 124.6

loop_
_geom_torsion_atom_site_label_1
_geom_torsion_atom_site_label_2
_geom_torsion_atom_site_label_3
_geom_torsion_atom_site_label_4
_geom_torsion_site_symmetry_1
_geom_torsion_site_symmetry_2
_geom_torsion_site_symmetry_3
_geom_torsion_site_symmetry_4
_geom_torsion
_geom_torsion_publ_flag
C6 C1 C2 C3 . . . . 0.0(2) ?
C7 C1 C2 C3 . . . . 177.62(15) ?
C1 C2 C3 C4 . . . . -1.2(2) ?
C2 C3 C4 F2 . . . . -179.33(15) ?
C2 C3 C4 C5 . . . . 1.4(3) ?
F2 C4 C5 C6 . . . . -179.72(15) ?
C3 C4 C5 C6 . . . . -0.5(3) ?
C4 C5 C6 C1 . . . . -0.8(2) ?
C2 C1 C6 C5 . . . . 1.0(2) ?
C7 C1 C6 C5 . . . . -176.53(15) ?
O1 N1 C7 C1 . . . . -2.5(3) ?
O1 N1 C7 C8 . . . . 178.61(14) ?
C6 C1 C7 N1 . . . . -60.4(2) ?
C2 C1 C7 N1 . . . . 122.18(19) ?
C6 C1 C7 C8 . . . . 118.49(17) ?
C2 C1 C7 C8 . . . . -59.0(2) ?
N1 C7 C8 C12 . . . . -50.3(2) ?
C1 C7 C8 C12 . . . . 130.70(15) ?
N1 C7 C8 C9 . . . . 72.44(19) ?
C1 C7 C8 C9 . . . . -106.51(16) ?
C7 C8 C9 C10 . . . . 178.97(13) ?
C12 C8 C9 C10 . . . . -56.69(17) ?
C11 N2 C10 C9 . . . . -57.77(17) ?
C8 C9 C10 N2 . . . . 57.41(18) ?
C10 N2 C11 C12 . . . . 57.29(17) ?
N2 C11 C12 C8 . . . . -55.84(17) ?
C7 C8 C12 C11 . . . . 178.80(13) ?
C9 C8 C12 C11 . . . . 55.48(17) ?
O1B C1B C2B C3B . . . . -168.56(15) ?
C6B C1B C2B C3B . . . . 9.0(2) ?
O1B C1B C2B N2B . . . . 6.6(2) ?
C6B C1B C2B N2B . . . . -175.87(12) ?
O22B N2B C2B C3B . . . . 23.4(2) ?
O21B N2B C2B C3B . . . . -155.21(14) ?
O22B N2B C2B C1B . . . . -152.14(14) ?
O21B N2B C2B C1B . . . . 29.2(2) ?
C1B C2B C3B C4B . . . . -5.0(2) ?
N2B C2B C3B C4B . . . . 179.71(13) ?
C2B C3B C4B C5B . . . . -2.0(2) ?
C2B C3B C4B N4B . . . . 175.31(14) ?
O41B N4B C4B C5B . . . . 172.66(15) ?
O42B N4B C4B C5B . . . . -5.3(2) ?
O41B N4B C4B C3B . . . . -4.7(2) ?
O42B N4B C4B C3B . . . . 177.34(15) ?
C3B C4B C5B C6B . . . . 4.0(2) ?
N4B C4B C5B C6B . . . . -173.31(14) ?
C4B C5B C6B C1B . . . . 0.9(2) ?
C4B C5B C6B N6B . . . . -178.96(14) ?
O1B C1B C6B C5B . . . . 170.67(15) ?
C2B C1B C6B C5B . . . . -6.8(2) ?
O1B C1B C6B N6B . . . . -9.5(2) ?
C2B C1B C6B N6B . . . . 173.04(13) ?
O62B N6B C6B C5B . . . . -178.23(15) ?
O61B N6B C6B C5B . . . . 3.9(2) ?
O62B N6B C6B C1B . . . . 1.9(2) ?
O61B N6B C6B C1B . . . . -175.92(15) ?
